data_4309469
loop_
_publ_author_name
'Motoki Takuma'
'Yasuhiro Ohki'
'Kazuyuki Tatsumi'

_publ_section_title
;
Sulfido-Bridged Dinuclear Molybdenum-Copper Complexes Related to the
Active Site of CO Dehydrogenase:
[(dithiolate)Mo(O)S2Cu(SAr)]2- (dithiolate = 1,2-S2C6H4, 1,2-S2C6H2-3,6-Cl2,
1,2-S2C2H4)
;
_journal_name_full 'Inorganic Chemistry'
_journal_page_first 6034
_journal_page_last 6043
_journal_paper_doi 10.1021/ic050294v
_journal_volume 44
_journal_year 2005
_chemical_formula_sum 'C23 H47 Cu Mo N2 O2 S3'
_chemical_formula_weight 639.30
_space_group_IT_number 5
_symmetry_cell_setting monoclinic
_symmetry_Int_Tables_number 5
_symmetry_space_group_name_Hall 'C 2y'
_symmetry_space_group_name_H-M 'C 1 2 1'
_cell_angle_alpha 90
_cell_angle_beta 96.127(5)
_cell_angle_gamma 90
_cell_formula_units_Z 4
_cell_length_a 16.144(4)
_cell_length_b 8.609(2)
_cell_length_c 21.838(6)
_cell_measurement_reflns_used 4573
_cell_measurement_temperature 173.1
_cell_measurement_theta_max 27.5
_cell_measurement_theta_min 3.2
_cell_volume 3017.8(13)
_computing_cell_refinement CRYSTALCLEAR
_computing_data_collection CRYSTALCLEAR
_computing_data_reduction 'teXsan Ver. 1.11'
_computing_publication_material 'teXsan Ver. 1.11'
_computing_structure_refinement 'teXsan Ver. 1.10'
_computing_structure_solution SIR92
_diffrn_measured_fraction_theta_full 0.9967
_diffrn_measured_fraction_theta_max 0.9967
_diffrn_radiation_type 'Mo K\a'
_diffrn_radiation_wavelength 0.7107
_diffrn_reflns_av_R_equivalents 0.086
_diffrn_reflns_limit_h_max 20
_diffrn_reflns_limit_h_min -20
_diffrn_reflns_limit_k_max 11
_diffrn_reflns_limit_k_min -11
_diffrn_reflns_limit_l_max 28
_diffrn_reflns_limit_l_min -24
_diffrn_reflns_number 12329
_diffrn_reflns_theta_full 27.49
_diffrn_reflns_theta_max 27.49
_exptl_absorpt_coefficient_mu 0.000
_exptl_absorpt_correction_T_max 1.000
_exptl_absorpt_correction_T_min 0.673
_exptl_absorpt_correction_type multi-scan
_exptl_absorpt_process_details '(Jacobson, 1998)'
_exptl_crystal_colour Colorless
_exptl_crystal_density_diffrn 0.000
_exptl_crystal_density_method 'not measured'
_exptl_crystal_description Unknown
_exptl_crystal_size_max 0.200
_exptl_crystal_size_mid 0.200
_exptl_crystal_size_min 0.200
_refine_diff_density_max 0.67
_refine_diff_density_min -0.46
_refine_ls_abs_structure_Flack 0.35(6)
_refine_ls_extinction_method none
_refine_ls_goodness_of_fit_ref 0.820
_refine_ls_hydrogen_treatment noref
_refine_ls_number_parameters 289
_refine_ls_number_reflns 3662
_refine_ls_R_factor_gt 0.0404
_refine_ls_shift/su_max 0.0001
_refine_ls_structure_factor_coef F
_refine_ls_weighting_details 'w = 1/[\s^2^(Fo) + 0.00010|Fo|^2^]'
_refine_ls_weighting_scheme calc
_refine_ls_wR_factor_ref 0.0567
_reflns_number_gt 3005
_reflns_number_total 3677
_reflns_threshold_expression F^2^>2.0\s(F^2^)
_cod_data_source_file ic050294vsi20050520_025114_03.cif
_cod_data_source_block '[O2MoS2CuS(p-Tol)]'
_cod_original_cell_volume 3017.6(1)
_cod_original_formula_sum 'C23 H47 Cu Mo N2 O2 S3 '
_cod_database_code 4309469

loop_
_symmetry_equiv_pos_as_xyz
x,y,z
-x,y,-z
1/2+x,1/2+y,z
1/2-x,1/2+y,-z

loop_
_atom_site_label
_atom_site_type_symbol
_atom_site_fract_x
_atom_site_fract_y
_atom_site_fract_z
_atom_site_U_iso_or_equiv
_atom_site_adp_type
_atom_site_occupancy
_atom_site_calc_flag
_atom_site_refinement_flags
_atom_site_disorder_assembly
_atom_site_disorder_group
Mo Mo 0.18414(3) 0.5802 0.14502(2) 0.0342(1) Uani 1.00 d . . .
Cu Cu 0.25043(5) 0.4758(2) 0.25370(4) 0.0331(2) Uani 1.00 d . . .
S(1) S 0.1162(1) 0.5250(2) 0.22797(8) 0.0368(4) Uani 1.00 d . . .
S(2) S 0.3203(1) 0.5385(3) 0.17459(9) 0.0413(4) Uani 1.00 d . . .
S(3) S 0.3165(1) 0.3770(3) 0.33692(9) 0.0454(5) Uani 1.00 d . . .
O(1) O 0.1504(4) 0.4604(9) 0.0847(3) 0.062(2) Uani 1.00 d . . .
O(2) O 0.1690(4) 0.7716(7) 0.1240(3) 0.063(2) Uani 1.00 d . . .
N(1) N 0.0912(3) 0.0108(7) 0.3060(3) 0.036(1) Uani 1.00 d . . .
N(2) N -0.1310(3) -0.4239(9) 0.0947(3) 0.040(1) Uani 1.00 d . . .
C(1) C 0.2521(4) 0.3680(9) 0.3973(3) 0.036(1) Uani 1.00 d . . .
C(2) C 0.1794(4) 0.4543(8) 0.3990(3) 0.037(2) Uani 1.00 d . . .
C(3) C 0.1314(4) 0.440(1) 0.4475(3) 0.044(2) Uani 1.00 d . . .
C(4) C 0.1545(5) 0.340(1) 0.4967(4) 0.054(2) Uani 1.00 d . . .
C(5) C 0.2265(5) 0.254(1) 0.4946(4) 0.060(2) Uani 1.00 d . . .
C(6) C 0.2758(5) 0.267(1) 0.4463(4) 0.048(2) Uani 1.00 d . . .
C(7) C 0.1038(6) 0.325(2) 0.5502(4) 0.088(4) Uani 1.00 d . . .
C(8) C 0.1850(4) 0.0123(9) 0.3231(4) 0.044(2) Uani 1.00 d . . .
C(9) C 0.2298(5) -0.135(1) 0.3094(5) 0.058(2) Uani 1.00 d . . .
C(10) C 0.0629(5) 0.1725(8) 0.3217(4) 0.040(2) Uani 1.00 d . . .
C(11) C -0.0291(5) 0.2029(9) 0.3060(4) 0.048(2) Uani 1.00 d . . .
C(12) C 0.0699(4) -0.0250(9) 0.2373(4) 0.044(2) Uani 1.00 d . . .
C(13) C 0.1068(5) 0.088(1) 0.1948(4) 0.057(2) Uani 1.00 d . . .
C(14) C 0.0503(5) -0.1127(9) 0.3415(4) 0.051(2) Uani 1.00 d . . .
C(15) C 0.0614(7) -0.098(1) 0.4105(5) 0.075(3) Uani 1.00 d . . .
C(16) C -0.0847(6) -0.342(1) 0.0461(4) 0.060(2) Uani 1.00 d . . .
C(17) C -0.073(1) -0.166(1) 0.0568(8) 0.122(6) Uani 1.00 d . . .
C(18) C -0.2218(5) -0.363(1) 0.0910(4) 0.055(2) Uani 1.00 d . . .
C(19) C -0.2699(6) -0.382(2) 0.0285(5) 0.086(4) Uani 1.00 d . . .
C(20) C -0.1308(5) -0.595(1) 0.0832(5) 0.056(2) Uani 1.00 d . . .
C(21) C -0.0503(6) -0.674(1) 0.0909(6) 0.070(3) Uani 1.00 d . . .
C(22) C -0.0912(5) -0.384(1) 0.1573(4) 0.061(3) Uani 1.00 d . . .
C(23) C -0.1269(6) -0.456(2) 0.2102(4) 0.081(4) Uani 1.00 d . . .
H(1) H 0.1621 0.5255 0.3656 0.0440 Uiso 1.00 calc . . .
H(2) H 0.0807 0.5002 0.4474 0.0533 Uiso 1.00 calc . . .
H(3) H 0.2431 0.1817 0.5278 0.0717 Uiso 1.00 calc . . .
H(4) H 0.3266 0.2070 0.4466 0.0570 Uiso 1.00 calc . . .
H(5) H 0.0980 0.4258 0.5688 0.1057 Uiso 1.00 calc . . .
H(6) H 0.0491 0.2840 0.5358 0.1057 Uiso 1.00 calc . . .
H(7) H 0.1316 0.2543 0.5804 0.1057 Uiso 1.00 calc . . .
H(8) H 0.2081 0.0961 0.3005 0.0529 Uiso 1.00 calc . . .
H(9) H 0.1955 0.0323 0.3669 0.0529 Uiso 1.00 calc . . .
H(10) H 0.2086 -0.2206 0.3323 0.0693 Uiso 1.00 calc . . .
H(11) H 0.2206 -0.1574 0.2657 0.0693 Uiso 1.00 calc . . .
H(12) H 0.2890 -0.1231 0.3216 0.0693 Uiso 1.00 calc . . .
H(13) H 0.0764 0.1882 0.3656 0.0481 Uiso 1.00 calc . . .
H(14) H 0.0934 0.2468 0.2993 0.0481 Uiso 1.00 calc . . .
H(15) H -0.0419 0.3079 0.3181 0.0579 Uiso 1.00 calc . . .
H(16) H -0.0436 0.1909 0.2620 0.0579 Uiso 1.00 calc . . .
H(17) H -0.0608 0.1296 0.3279 0.0579 Uiso 1.00 calc . . .
H(18) H 0.0905 -0.1282 0.2294 0.0530 Uiso 1.00 calc . . .
H(19) H 0.0098 -0.0231 0.2281 0.0530 Uiso 1.00 calc . . .
H(20) H 0.1671 0.0856 0.2027 0.0689 Uiso 1.00 calc . . .
H(21) H 0.0902 0.0584 0.1524 0.0689 Uiso 1.00 calc . . .
H(22) H 0.0868 0.1917 0.2020 0.0689 Uiso 1.00 calc . . .
H(23) H -0.0090 -0.1101 0.3284 0.0606 Uiso 1.00 calc . . .
H(24) H 0.0728 -0.2124 0.3309 0.0606 Uiso 1.00 calc . . .
H(25) H 0.0319 -0.1821 0.4285 0.0901 Uiso 1.00 calc . . .
H(26) H 0.1202 -0.1046 0.4251 0.0901 Uiso 1.00 calc . . .
H(27) H 0.0394 0.0006 0.4225 0.0901 Uiso 1.00 calc . . .
H(28) H -0.0300 -0.3886 0.0462 0.0723 Uiso 1.00 calc . . .
H(29) H -0.1160 -0.3570 0.0061 0.0723 Uiso 1.00 calc . . .
H(30) H -0.0407 -0.1479 0.0962 0.1461 Uiso 1.00 calc . . .
H(31) H -0.0442 -0.1214 0.0242 0.1461 Uiso 1.00 calc . . .
H(32) H -0.1272 -0.1165 0.0567 0.1461 Uiso 1.00 calc . . .
H(33) H -0.2507 -0.4192 0.1208 0.0665 Uiso 1.00 calc . . .
H(34) H -0.2202 -0.2533 0.1013 0.0665 Uiso 1.00 calc . . .
H(35) H -0.3253 -0.3390 0.0290 0.1032 Uiso 1.00 calc . . .
H(36) H -0.2412 -0.3282 -0.0021 0.1032 Uiso 1.00 calc . . .
H(37) H -0.2741 -0.4917 0.0182 0.1032 Uiso 1.00 calc . . .
H(38) H -0.1659 -0.6425 0.1112 0.0668 Uiso 1.00 calc . . .
H(39) H -0.1549 -0.6115 0.0411 0.0668 Uiso 1.00 calc . . .
H(40) H -0.0581 -0.7830 0.0805 0.0836 Uiso 1.00 calc . . .
H(41) H -0.0132 -0.6271 0.0640 0.0836 Uiso 1.00 calc . . .
H(42) H -0.0261 -0.6648 0.1334 0.0836 Uiso 1.00 calc . . .
H(43) H -0.0332 -0.4158 0.1594 0.0736 Uiso 1.00 calc . . .
H(44) H -0.0944 -0.2726 0.1619 0.0736 Uiso 1.00 calc . . .
H(45) H -0.1848 -0.4253 0.2096 0.0972 Uiso 1.00 calc . . .
H(46) H -0.1233 -0.5681 0.2073 0.0972 Uiso 1.00 calc . . .
H(47) H -0.0960 -0.4212 0.2482 0.0972 Uiso 1.00 calc . . .

loop_
_atom_site_aniso_label
_atom_site_aniso_U_11
_atom_site_aniso_U_22
_atom_site_aniso_U_33
_atom_site_aniso_U_12
_atom_site_aniso_U_13
_atom_site_aniso_U_23
Mo 0.0371(3) 0.0352(3) 0.0305(3) -0.0008(3) 0.0047(2) 0.0027(3)
Cu 0.0321(4) 0.0351(4) 0.0323(4) -0.0031(3) 0.0038(3) 0.0036(3)
S(1) 0.0307(7) 0.0434(8) 0.0369(8) -0.0021(7) 0.0058(6) 0.0039(7)
S(2) 0.0342(7) 0.052(1) 0.0394(9) 0.0002(7) 0.0126(7) 0.0032(7)
S(3) 0.0302(8) 0.063(1) 0.0422(9) -0.0015(8) 0.0022(7) 0.0155(9)
O(1) 0.069(4) 0.076(4) 0.036(3) -0.014(3) -0.005(3) -0.017(3)
O(2) 0.072(4) 0.043(2) 0.076(4) 0.015(3) 0.021(3) 0.025(3)
N(1) 0.032(2) 0.031(2) 0.044(3) 0.000(2) 0.004(2) -0.008(2)
N(2) 0.033(2) 0.047(3) 0.042(3) 0.003(3) 0.010(2) -0.004(3)
C(1) 0.031(3) 0.038(3) 0.037(3) -0.009(2) -0.003(2) -0.002(3)
C(2) 0.036(3) 0.035(3) 0.038(3) -0.004(3) 0.001(2) 0.003(3)
C(3) 0.039(3) 0.059(5) 0.035(3) -0.006(3) 0.003(2) -0.005(3)
C(4) 0.045(4) 0.079(6) 0.036(3) -0.013(3) -0.004(3) 0.010(4)
C(5) 0.053(4) 0.085(7) 0.039(4) 0.007(4) -0.003(3) 0.023(5)
C(6) 0.043(4) 0.054(4) 0.043(4) 0.003(4) -0.006(3) 0.012(3)
C(7) 0.064(5) 0.16(1) 0.040(4) -0.003(8) 0.015(4) 0.024(7)
C(8) 0.032(2) 0.044(4) 0.055(4) -0.012(3) 0.000(3) -0.012(3)
C(9) 0.035(4) 0.050(4) 0.088(6) 0.003(3) 0.003(4) -0.007(5)
C(10) 0.049(3) 0.027(3) 0.046(4) -0.005(3) 0.014(3) -0.010(3)
C(11) 0.052(3) 0.037(4) 0.057(5) 0.003(4) 0.012(4) -0.009(4)
C(12) 0.042(4) 0.041(3) 0.048(3) 0.002(3) -0.004(3) -0.018(3)
C(13) 0.063(5) 0.066(5) 0.045(4) 0.005(5) 0.011(3) 0.002(4)
C(14) 0.035(4) 0.038(4) 0.082(4) -0.007(3) 0.018(4) 0.013(4)
C(15) 0.083(7) 0.069(6) 0.079(4) 0.006(6) 0.036(6) 0.033(5)
C(16) 0.077(6) 0.057(4) 0.053(5) 0.004(5) 0.036(4) 0.009(4)
C(17) 0.18(1) 0.052(5) 0.16(1) -0.002(8) 0.12(1) 0.010(7)
C(18) 0.037(3) 0.072(6) 0.058(4) 0.012(4) 0.008(3) 0.005(4)
C(19) 0.058(5) 0.12(1) 0.070(6) 0.032(7) -0.023(4) -0.027(7)
C(20) 0.049(4) 0.047(3) 0.075(6) 0.000(3) 0.022(4) -0.005(4)
C(21) 0.055(4) 0.054(5) 0.103(8) 0.014(4) 0.021(5) 0.018(5)
C(22) 0.054(4) 0.083(7) 0.045(3) 0.004(5) -0.003(3) -0.006(4)
C(23) 0.069(6) 0.13(1) 0.047(5) 0.025(7) 0.011(4) 0.028(6)

loop_
_geom_angle_atom_site_label_1
_geom_angle_atom_site_label_2
_geom_angle_atom_site_label_3
_geom_angle
_geom_angle_site_symmetry_1
_geom_angle_site_symmetry_2
_geom_angle_site_symmetry_3
_geom_angle_publ_flag
Cu Mo S(1) 52.94(4) . . . yes
Cu Mo S(2) 53.25(4) . . . yes
Cu Mo O(1) 123.2(2) . . . yes
Cu Mo O(2) 126.5(2) . . . yes
S(1) Mo S(2) 106.15(6) . . . yes
S(1) Mo O(1) 110.3(2) . . . yes
S(1) Mo O(2) 110.3(2) . . . yes
S(2) Mo O(1) 110.1(2) . . . yes
S(2) Mo O(2) 109.6(2) . . . yes
O(1) Mo O(2) 110.3(3) . . . yes
Mo Cu S(1) 54.52(5) . . . yes
Mo Cu S(2) 54.12(5) . . . yes
Mo Cu S(3) 173.02(7) . . . yes
S(1) Cu S(2) 108.59(7) . . . yes
S(1) Cu S(3) 131.52(7) . . . yes
S(2) Cu S(3) 119.86(7) . . . yes
Mo S(1) Cu 72.54(5) . . . yes
Mo S(2) Cu 72.63(5) . . . yes
Cu S(3) C(1) 111.4(2) . . . yes
C(8) N(1) C(10) 104.6(5) . . . yes
C(8) N(1) C(12) 110.8(5) . . . yes
C(8) N(1) C(14) 111.0(5) . . . yes
C(10) N(1) C(12) 111.4(5) . . . yes
C(10) N(1) C(14) 111.8(5) . . . yes
C(12) N(1) C(14) 107.3(5) . . . yes
C(16) N(2) C(18) 109.6(6) . . . yes
C(16) N(2) C(20) 109.2(6) . . . yes
C(16) N(2) C(22) 109.6(6) . . . yes
C(18) N(2) C(20) 110.1(6) . . . yes
C(18) N(2) C(22) 106.5(6) . . . yes
C(20) N(2) C(22) 111.9(7) . . . yes
S(3) C(1) C(2) 124.1(5) . . . yes
S(3) C(1) C(6) 117.6(5) . . . yes
C(2) C(1) C(6) 118.3(6) . . . yes
C(1) C(2) C(3) 120.9(6) . . . yes
C(2) C(3) C(4) 121.4(7) . . . yes
C(3) C(4) C(5) 117.5(7) . . . yes
C(3) C(4) C(7) 121.9(8) . . . yes
C(5) C(4) C(7) 120.6(8) . . . yes
C(4) C(5) C(6) 122.0(7) . . . yes
C(1) C(6) C(5) 120.0(7) . . . yes
N(1) C(8) C(9) 115.5(5) . . . yes
N(1) C(10) C(11) 114.9(5) . . . yes
N(1) C(12) C(13) 114.2(6) . . . yes
N(1) C(14) C(15) 116.5(7) . . . yes
N(2) C(16) C(17) 114.1(8) . . . yes
N(2) C(18) C(19) 113.7(6) . . . yes
N(2) C(20) C(21) 117.3(7) . . . yes
N(2) C(22) C(23) 117.2(8) . . . yes

loop_
_geom_bond_atom_site_label_1
_geom_bond_atom_site_label_2
_geom_bond_distance
_geom_bond_site_symmetry_1
_geom_bond_site_symmetry_2
_geom_bond_publ_flag
Mo Cu 2.654(1) . . yes
Mo S(1) 2.266(2) . . yes
Mo S(2) 2.253(2) . . yes
Mo O(1) 1.714(5) . . yes
Mo O(2) 1.720(5) . . yes
Cu S(1) 2.220(2) . . yes
Cu S(2) 2.228(2) . . yes
Cu S(3) 2.179(2) . . yes
S(3) C(1) 1.766(7) . . yes
N(1) C(8) 1.521(8) . . yes
N(1) C(10) 1.515(8) . . yes
N(1) C(12) 1.533(8) . . yes
N(1) C(14) 1.509(9) . . yes
N(2) C(16) 1.536(9) . . yes
N(2) C(18) 1.552(8) . . yes
N(2) C(20) 1.49(1) . . yes
N(2) C(22) 1.485(9) . . yes
C(1) C(2) 1.393(9) . . yes
C(1) C(6) 1.397(9) . . yes
C(2) C(3) 1.385(9) . . yes
C(3) C(4) 1.40(1) . . yes
C(4) C(5) 1.38(1) . . yes
C(4) C(7) 1.50(1) . . yes
C(5) C(6) 1.39(1) . . yes
C(8) C(9) 1.51(1) . . yes
C(10) C(11) 1.51(1) . . yes
C(12) C(13) 1.51(1) . . yes
C(14) C(15) 1.50(1) . . yes
C(16) C(17) 1.54(2) . . yes
C(18) C(19) 1.51(1) . . yes
C(20) C(21) 1.46(1) . . yes
C(22) C(23) 1.48(1) . . yes

loop_
_geom_contact_atom_site_label_1
_geom_contact_atom_site_label_2
_geom_contact_distance
_geom_contact_site_symmetry_1
_geom_contact_site_symmetry_2
_geom_contact_publ_flag
Mo Cu 2.654(1) . . ?
Cu C(9) 3.589(9) . 1_565 ?
O(1) C(16) 3.40(1) . 2_565 ?
O(1) C(21) 3.46(1) . 1_565 ?
O(1) C(18) 3.46(1) . 3_555 ?
O(1) C(19) 3.49(1) . 3_555 ?
O(1) C(19) 3.56(1) . 2_565 ?
O(2) C(13) 3.34(1) . 1_565 ?
O(2) C(12) 3.549(9) . 1_565 ?
C(1) C(8) 3.579(9) . . ?
C(2) C(10) 3.404(9) . . ?
C(16) C(16) 3.56(1) . 2_555 ?

loop_
_geom_torsion_atom_site_label_1
_geom_torsion_atom_site_label_2
_geom_torsion_atom_site_label_3
_geom_torsion_atom_site_label_4
_geom_torsion
_geom_torsion_site_symmetry_1
_geom_torsion_site_symmetry_2
_geom_torsion_site_symmetry_3
_geom_torsion_site_symmetry_4
_geom_torsion_publ_flag
Mo Cu S(3) C(1) -160.8(7) . . . . yes
Mo S(1) Cu S(2) 2.4(1) . . . . yes
Mo S(1) Cu S(3) -175.5(1) . . . . yes
Mo S(2) Cu S(1) -2.4(1) . . . . yes
Mo S(2) Cu S(3) 175.8(1) . . . . yes
Cu S(1) Mo S(2) -2.37(10) . . . . yes
Cu S(1) Mo O(1) 116.9(2) . . . . yes
Cu S(1) Mo O(2) -121.0(2) . . . . yes
Cu S(2) Mo S(1) 2.37(10) . . . . yes
Cu S(2) Mo O(1) -117.0(2) . . . . yes
Cu S(2) Mo O(2) 121.5(2) . . . . yes
Cu S(3) C(1) C(2) -18.6(6) . . . . yes
Cu S(3) C(1) C(6) 161.1(5) . . . . yes
S(1) Mo Cu S(2) -177.2(1) . . . . yes
S(1) Mo Cu S(3) 151.3(8) . . . . yes
S(1) Cu Mo S(2) 177.2(1) . . . . yes
S(1) Cu Mo O(1) -91.4(2) . . . . yes
S(1) Cu Mo O(2) 89.0(3) . . . . yes
S(1) Cu S(3) C(1) -12.3(3) . . . . yes
S(2) Mo Cu S(3) -31.5(7) . . . . yes
S(2) Cu Mo O(1) 91.4(2) . . . . yes
S(2) Cu Mo O(2) -88.2(3) . . . . yes
S(2) Cu S(3) C(1) 169.9(3) . . . . yes
S(3) Cu Mo O(1) 59.9(8) . . . . yes
S(3) Cu Mo O(2) -119.7(8) . . . . yes
S(3) C(1) C(2) C(3) 179.1(5) . . . . yes
S(3) C(1) C(6) C(5) -178.8(6) . . . . yes
C(1) C(2) C(3) C(4) 0(1) . . . . yes
C(1) C(6) C(5) C(4) -1(1) . . . . yes
C(2) C(1) C(6) C(5) 0(1) . . . . yes
C(2) C(3) C(4) C(5) -1(1) . . . . yes
C(2) C(3) C(4) C(7) 179.1(8) . . . . yes
C(3) C(2) C(1) C(6) -0.5(9) . . . . yes
C(3) C(4) C(5) C(6) 1(1) . . . . yes
C(6) C(5) C(4) C(7) -178.7(9) . . . . yes
C(8) N(1) C(10) C(11) 177.4(6) . . . . yes
C(8) N(1) C(12) C(13) -58.3(7) . . . . yes
C(8) N(1) C(14) C(15) 60.1(8) . . . . yes
C(9) C(8) N(1) C(10) -177.6(7) . . . . yes
C(9) C(8) N(1) C(12) -57.5(8) . . . . yes
C(9) C(8) N(1) C(14) 61.6(8) . . . . yes
C(10) N(1) C(12) C(13) 57.7(7) . . . . yes
C(10) N(1) C(14) C(15) -56.4(8) . . . . yes
C(11) C(10) N(1) C(12) 57.7(7) . . . . yes
C(11) C(10) N(1) C(14) -62.3(8) . . . . yes
C(12) N(1) C(14) C(15) -178.7(6) . . . . yes
C(13) C(12) N(1) C(14) -179.6(6) . . . . yes
C(16) N(2) C(18) C(19) 57(1) . . . . yes
C(16) N(2) C(20) C(21) 65.6(10) . . . . yes
C(16) N(2) C(22) C(23) -179.0(8) . . . . yes
C(17) C(16) N(2) C(18) 65(1) . . . . yes
C(17) C(16) N(2) C(20) -174(1) . . . . yes
C(17) C(16) N(2) C(22) -51(1) . . . . yes
C(18) N(2) C(20) C(21) -174.1(7) . . . . yes
C(18) N(2) C(22) C(23) 62(1) . . . . yes
C(19) C(18) N(2) C(20) -63.0(10) . . . . yes
C(19) C(18) N(2) C(22) 175.5(9) . . . . yes
C(20) N(2) C(22) C(23) -57.8(10) . . . . yes
C(21) C(20) N(2) C(22) -55.9(10) . . . . yes
C(21) C(20) N(2) C(22) -55.9(10) . . . . yes
